data_7024125
loop_
_publ_author_name
'Klosterman, Jeremy K.'
'Linden, Anthony'
'Frantz, Derik K.'
'Siegel, Jay S.'

_publ_section_title
;
 Manisyl-substituted polypyridine coordination compounds:
 Metallo-supramolecular networks of interdigitated double helices
 assembled via CH...pi and pi-pi interactions.
;
_journal_issue 6
_journal_name_full 'Dalton transactions (Cambridge, England : 2003)'
_journal_page_first 1519
_journal_page_last 1531
_journal_paper_doi 10.1039/b911272c
_journal_volume 39
_journal_year 2010
_chemical_formula_moiety 'C66 H62 N6 O4 Ru 2+, 2(F6 P 1-), 6(C2 H3 N)'
_chemical_formula_sum 'C78 H80 F12 N12 O4 P2 Ru'
_chemical_formula_weight 1640.49
_chemical_name_systematic
;
bis[5,5"-bis-(4-methoxy-2,6-dimethylphenyl)-
[2,2':6,2"]terpyridine]ruthenium(II) hexafluorophosphate
hexa-acetonitrile solvate
;
_space_group_IT_number 15
_symmetry_cell_setting monoclinic
_symmetry_Int_Tables_number 15
_symmetry_space_group_name_Hall '-C 2yc'
_symmetry_space_group_name_H-M 'C 1 2/c 1'
_atom_sites_solution_hydrogens geom
_atom_sites_solution_primary direct
_atom_sites_solution_secondary difmap
_audit_creation_date 04-02-27
_audit_creation_method SHELXL-97
_cell_angle_alpha 90.00
_cell_angle_beta 90.9353(6)
_cell_angle_gamma 90.00
_cell_formula_units_Z 4
_cell_length_a 29.4883(4)
_cell_length_b 11.8087(1)
_cell_length_c 22.4060(3)
_cell_measurement_reflns_used 103846
_cell_measurement_temperature 160(1)
_cell_measurement_theta_max 30.0
_cell_measurement_theta_min 2.0
_cell_volume 7801.14(16)
_computing_cell_refinement 'DENZO-SMN (Otwinowski & Minor, 1997)'
_computing_data_collection 'COLLECT (Nonius, 2000)'
_computing_data_reduction 'DENZO-SMN and SCALEPACK (Otwinowski & Minor, 1997)'
_computing_molecular_graphics 'ORTEPII (Johnson, 1976)'
_computing_publication_material 'SHELXL97 and PLATON (Spek, 2009)'
_computing_structure_refinement 'SHELXL97 (Sheldrick, 2008)'
_computing_structure_solution 'SIR92 (Altomare et al., 1994)'
_diffrn_ambient_temperature 160(1)
_diffrn_detector '65 mm CCD camera on \k goniostat'
_diffrn_detector_area_resol_mean 9
_diffrn_measured_fraction_theta_full 0.999
_diffrn_measured_fraction_theta_max 0.999
_diffrn_measurement_device_type 'Nonius KappaCCD area-detector diffractometer'
_diffrn_measurement_method '\f and \w scans with \k offsets'
_diffrn_radiation_monochromator 'horizontally mounted graphite crystal'
_diffrn_radiation_source 'Nonius FR590 sealed tube generator'
_diffrn_radiation_type 'Mo K\a'
_diffrn_radiation_wavelength 0.71073
_diffrn_reflns_av_R_equivalents 0.0843
_diffrn_reflns_av_sigmaI/netI 0.0449
_diffrn_reflns_limit_h_max 41
_diffrn_reflns_limit_h_min -40
_diffrn_reflns_limit_k_max 16
_diffrn_reflns_limit_k_min -16
_diffrn_reflns_limit_l_max 31
_diffrn_reflns_limit_l_min -31
_diffrn_reflns_number 94623
_diffrn_reflns_theta_full 30.04
_diffrn_reflns_theta_max 30.04
_diffrn_reflns_theta_min 2.07
_diffrn_standards_decay_% 0
_diffrn_standards_number 0
_exptl_absorpt_coefficient_mu 0.328
_exptl_absorpt_correction_T_max 0.885
_exptl_absorpt_correction_T_min 0.614
_exptl_absorpt_correction_type multi-scan
_exptl_absorpt_process_details '(Blessing, 1995)'
_exptl_crystal_colour red
_exptl_crystal_density_diffrn 1.397
_exptl_crystal_density_method 'not measured'
_exptl_crystal_description prism
_exptl_crystal_F_000 3384
_exptl_crystal_size_max 0.40
_exptl_crystal_size_mid 0.30
_exptl_crystal_size_min 0.22
_refine_diff_density_max 0.594
_refine_diff_density_min -0.823
_refine_diff_density_rms 0.075
_refine_ls_extinction_method none
_refine_ls_goodness_of_fit_ref 1.034
_refine_ls_hydrogen_treatment constr
_refine_ls_matrix_type full
_refine_ls_number_parameters 565
_refine_ls_number_reflns 11428
_refine_ls_number_restraints 561
_refine_ls_restrained_S_all 1.095
_refine_ls_R_factor_all 0.0648
_refine_ls_R_factor_gt 0.0440
_refine_ls_shift/su_max 0.002
_refine_ls_shift/su_mean 0.000
_refine_ls_structure_factor_coef Fsqd
_refine_ls_weighting_details 'w=1/[\s^2^(Fo^2^)+(0.0549P)^2^+9.1532P] where P=(Fo^2^+2Fc^2^)/3'
_refine_ls_weighting_scheme calc
_refine_ls_wR_factor_gt 0.1056
_refine_ls_wR_factor_ref 0.1174
_reflns_number_gt 8995
_reflns_number_total 11431
_reflns_threshold_expression 'I > 2\s(I)'
_cod_data_source_file b911272c.txt
_cod_data_source_block 8b
_cod_database_code 7024125

loop_
_symmetry_equiv_pos_as_xyz
'x, y, z'
'-x, y, -z+1/2'
'x+1/2, y+1/2, z'
'-x+1/2, y+1/2, -z+1/2'
'-x, -y, -z'
'x, -y, z-1/2'
'-x+1/2, -y+1/2, -z'
'x+1/2, -y+1/2, z-1/2'

loop_
_atom_site_label
_atom_site_type_symbol
_atom_site_fract_x
_atom_site_fract_y
_atom_site_fract_z
_atom_site_U_iso_or_equiv
_atom_site_adp_type
_atom_site_occupancy
_atom_site_symmetry_multiplicity
_atom_site_calc_flag
_atom_site_refinement_flags
_atom_site_disorder_assembly
_atom_site_disorder_group
Ru Ru 0.5000 0.202213(17) 0.7500 0.02080(7) Uani 1 2 d S . .
O1 O 0.49286(6) 0.75101(15) 1.05108(7) 0.0384(4) Uani 1 1 d . . .
O2 O 0.27827(7) -0.34480(17) 0.65531(10) 0.0585(5) Uani 1 1 d . . .
N1 N 0.53789(5) 0.32917(13) 0.78941(7) 0.0233(3) Uani 1 1 d . . .
N2 N 0.55419(5) 0.20125(13) 0.69956(7) 0.0224(3) Uani 1 1 d . . .
N3 N 0.48283(5) 0.07517(13) 0.69084(7) 0.0223(3) Uani 1 1 d . . .
C1 C 0.44840(9) 0.7971(2) 1.05146(11) 0.0425(5) Uani 1 1 d . . .
H11 H 0.4444 0.8487 1.0175 0.064 Uiso 1 1 calc R . .
H12 H 0.4440 0.8388 1.0887 0.064 Uiso 1 1 calc R . .
H13 H 0.4261 0.7357 1.0484 0.064 Uiso 1 1 calc R . .
C2 C 0.50384(8) 0.68552(17) 1.00286(9) 0.0299(4) Uani 1 1 d . . .
C3 C 0.54710(8) 0.63980(18) 1.00389(9) 0.0323(4) Uani 1 1 d . . .
H3 H 0.5665 0.6532 1.0374 0.039 Uiso 1 1 calc R . .
C4 C 0.56254(7) 0.57486(17) 0.95689(9) 0.0305(4) Uani 1 1 d . . .
C5 C 0.60931(8) 0.5233(2) 0.96258(11) 0.0392(5) Uani 1 1 d . . .
H51 H 0.6309 0.5694 0.9403 0.059 Uiso 1 1 calc R . .
H52 H 0.6088 0.4462 0.9463 0.059 Uiso 1 1 calc R . .
H53 H 0.6186 0.5208 1.0048 0.059 Uiso 1 1 calc R . .
C6 C 0.53376(7) 0.55562(16) 0.90696(9) 0.0277(4) Uani 1 1 d . . .
C7 C 0.52590(7) 0.39307(16) 0.83612(9) 0.0250(4) Uani 1 1 d . . .
H7 H 0.4995 0.3724 0.8572 0.030 Uiso 1 1 calc R . .
C8 C 0.55003(7) 0.48808(16) 0.85532(9) 0.0270(4) Uani 1 1 d . . .
C9 C 0.58888(7) 0.51540(18) 0.82367(10) 0.0324(4) Uani 1 1 d . . .
H9 H 0.6063 0.5799 0.8349 0.039 Uiso 1 1 calc R . .
C10 C 0.60224(7) 0.44936(18) 0.77621(10) 0.0313(4) Uani 1 1 d . . .
H10 H 0.6290 0.4678 0.7553 0.038 Uiso 1 1 calc R . .
C11 C 0.57649(7) 0.35590(17) 0.75912(9) 0.0263(4) Uani 1 1 d . . .
C12 C 0.58699(7) 0.27922(17) 0.70927(9) 0.0266(4) Uani 1 1 d . . .
C13 C 0.62540(7) 0.27966(19) 0.67406(10) 0.0339(5) Uani 1 1 d . . .
H131 H 0.6485 0.3348 0.6800 0.041 Uiso 1 1 calc R . .
C14 C 0.62914(7) 0.1975(2) 0.63006(11) 0.0374(5) Uani 1 1 d . . .
H14 H 0.6551 0.1969 0.6054 0.045 Uiso 1 1 calc R . .
C15 C 0.59555(7) 0.11625(19) 0.62153(10) 0.0325(4) Uani 1 1 d . . .
H15 H 0.5987 0.0591 0.5920 0.039 Uiso 1 1 calc R . .
C16 C 0.55746(6) 0.12011(17) 0.65683(9) 0.0254(4) Uani 1 1 d . . .
C17 C 0.51746(6) 0.04583(17) 0.65353(8) 0.0249(4) Uani 1 1 d . . .
C18 C 0.51319(7) -0.04805(18) 0.61687(9) 0.0302(4) Uani 1 1 d . . .
H18 H 0.5374 -0.0693 0.5918 0.036 Uiso 1 1 calc R . .
C19 C 0.47353(7) -0.11118(18) 0.61671(9) 0.0310(4) Uani 1 1 d . . .
H19 H 0.4709 -0.1762 0.5920 0.037 Uiso 1 1 calc R . .
C20 C 0.43765(7) -0.07958(16) 0.65264(9) 0.0259(4) Uani 1 1 d . . .
C21 C 0.44417(6) 0.01486(16) 0.68899(8) 0.0235(4) Uani 1 1 d . . .
H21 H 0.4200 0.0379 0.7138 0.028 Uiso 1 1 calc R . .
C22 C 0.39398(7) -0.14399(16) 0.65318(9) 0.0275(4) Uani 1 1 d . . .
C23 C 0.36943(7) -0.16085(18) 0.59983(10) 0.0331(4) Uani 1 1 d . . .
C24 C 0.38301(9) -0.1080(2) 0.54144(11) 0.0435(6) Uani 1 1 d . . .
H241 H 0.3932 -0.0301 0.5485 0.065 Uiso 1 1 calc R . .
H242 H 0.3569 -0.1075 0.5138 0.065 Uiso 1 1 calc R . .
H243 H 0.4077 -0.1521 0.5241 0.065 Uiso 1 1 calc R . .
C25 C 0.33008(8) -0.22663(19) 0.59973(12) 0.0387(5) Uani 1 1 d . . .
H25 H 0.3135 -0.2382 0.5635 0.046 Uiso 1 1 calc R . .
C26 C 0.31515(8) -0.2748(2) 0.65189(13) 0.0419(6) Uani 1 1 d . . .
C27 C 0.25778(10) -0.3802(3) 0.59952(17) 0.0645(9) Uani 1 1 d . . .
H271 H 0.2443 -0.3145 0.5792 0.097 Uiso 1 1 calc R . .
H272 H 0.2341 -0.4364 0.6072 0.097 Uiso 1 1 calc R . .
H273 H 0.2810 -0.4138 0.5742 0.097 Uiso 1 1 calc R . .
C28 C 0.33836(8) -0.2551(2) 0.70535(12) 0.0402(5) Uani 1 1 d . . .
H28 H 0.3271 -0.2858 0.7414 0.048 Uiso 1 1 calc R . .
C29 C 0.37791(8) -0.19088(17) 0.70680(10) 0.0334(5) Uani 1 1 d . . .
C30 C 0.40316(10) -0.1776(2) 0.76532(11) 0.0463(6) Uani 1 1 d . . .
H301 H 0.3986 -0.1008 0.7807 0.070 Uiso 1 1 calc R . .
H302 H 0.4356 -0.1907 0.7593 0.070 Uiso 1 1 calc R . .
H303 H 0.3917 -0.2328 0.7941 0.070 Uiso 1 1 calc R . .
C31 C 0.45609(8) 0.5821(2) 0.85588(11) 0.0419(6) Uani 1 1 d . . .
H311 H 0.4415 0.5080 0.8599 0.063 Uiso 1 1 calc R . .
H312 H 0.4721 0.5853 0.8179 0.063 Uiso 1 1 calc R . .
H313 H 0.4330 0.6418 0.8567 0.063 Uiso 1 1 calc R . .
C32 C 0.48950(7) 0.59926(17) 0.90686(9) 0.0286(4) Uani 1 1 d . . .
C33 C 0.47496(7) 0.66428(18) 0.95484(9) 0.0289(4) Uani 1 1 d . . .
H33 H 0.4451 0.6942 0.9546 0.035 Uiso 1 1 calc R . .
C34 C 0.20659(11) 0.5147(3) 0.73969(18) 0.0749(10) Uani 1 1 d . . .
H341 H 0.2100 0.5943 0.7284 0.112 Uiso 1 1 calc R . .
H342 H 0.1859 0.5089 0.7734 0.112 Uiso 1 1 calc R . .
H343 H 0.1941 0.4719 0.7057 0.112 Uiso 1 1 calc R . .
C35 C 0.24999(12) 0.4691(4) 0.75660(16) 0.0745(10) Uani 1 1 d . . .
N36 N 0.28400(13) 0.4341(5) 0.76968(18) 0.1240(17) Uani 1 1 d . . .
C37 C 0.19399(11) 0.8259(3) 0.88432(16) 0.0637(8) Uani 1 1 d . . .
H371 H 0.2257 0.8085 0.8758 0.096 Uiso 1 1 calc R . .
H372 H 0.1896 0.8255 0.9276 0.096 Uiso 1 1 calc R . .
H373 H 0.1863 0.9007 0.8683 0.096 Uiso 1 1 calc R . .
C38 C 0.16499(10) 0.7414(3) 0.85670(14) 0.0522(7) Uani 1 1 d . . .
N39 N 0.14230(11) 0.6766(3) 0.83485(16) 0.0764(8) Uani 1 1 d . . .
C40 C 0.24578(13) 0.5350(3) 0.92107(19) 0.0784(10) Uani 1 1 d . . .
H401 H 0.2622 0.5895 0.8966 0.118 Uiso 1 1 calc R . .
H402 H 0.2360 0.5719 0.9579 0.118 Uiso 1 1 calc R . .
H403 H 0.2191 0.5074 0.8988 0.118 Uiso 1 1 calc R . .
C41 C 0.27510(11) 0.4410(3) 0.93577(16) 0.0625(8) Uani 1 1 d . . .
N42 N 0.29778(11) 0.3668(3) 0.94781(17) 0.0856(10) Uani 1 1 d . . .
P1A P 0.33532(3) 0.81477(7) 0.93595(4) 0.0362(2) Uani 0.846(3) 1 d PDU A 1
F1A F 0.38495(5) 0.83861(17) 0.91313(8) 0.0719(10) Uani 0.846(3) 1 d PDU A 1
F2A F 0.28577(4) 0.79134(16) 0.95902(8) 0.0694(7) Uani 0.846(3) 1 d PDU A 1
F3A F 0.31885(6) 0.7893(2) 0.86984(6) 0.0813(8) Uani 0.846(3) 1 d PDU A 1
F4A F 0.35178(6) 0.84049(19) 1.00228(6) 0.0742(7) Uani 0.846(3) 1 d PDU A 1
F5A F 0.32308(6) 0.94436(11) 0.92718(10) 0.0865(9) Uani 0.846(3) 1 d PDU A 1
F6A F 0.34772(6) 0.68557(11) 0.94497(11) 0.0869(9) Uani 0.846(3) 1 d PDU A 1
P1B P 0.33623(18) 0.8144(4) 0.9279(2) 0.0564(15) Uani 0.154(3) 1 d PDU A 2
F1B F 0.3876(2) 0.8408(7) 0.9141(4) 0.041(3) Uani 0.154(3) 1 d PDU A 2
F2B F 0.28484(19) 0.7881(8) 0.9417(4) 0.069(3) Uani 0.154(3) 1 d PDU A 2
F3B F 0.3214(3) 0.8713(9) 0.8667(3) 0.078(3) Uani 0.154(3) 1 d PDU A 2
F4B F 0.3511(3) 0.7576(9) 0.9891(3) 0.072(2) Uani 0.154(3) 1 d PDU A 2
F5B F 0.3319(3) 0.9329(6) 0.9604(4) 0.075(3) Uani 0.154(3) 1 d PDU A 2
F6B F 0.3405(3) 0.6960(6) 0.8955(5) 0.079(3) Uani 0.154(3) 1 d PDU A 2

loop_
_atom_site_aniso_label
_atom_site_aniso_U_11
_atom_site_aniso_U_22
_atom_site_aniso_U_33
_atom_site_aniso_U_23
_atom_site_aniso_U_13
_atom_site_aniso_U_12
Ru 0.01745(11) 0.02182(11) 0.02322(11) 0.000 0.00365(7) 0.000
O1 0.0414(9) 0.0450(9) 0.0287(8) -0.0070(7) -0.0027(7) -0.0005(7)
O2 0.0408(11) 0.0511(11) 0.0838(15) -0.0044(10) 0.0052(10) -0.0197(9)
N1 0.0202(8) 0.0225(7) 0.0271(8) 0.0025(6) 0.0012(6) -0.0011(6)
N2 0.0191(7) 0.0234(7) 0.0247(7) 0.0031(6) 0.0041(6) 0.0018(6)
N3 0.0200(8) 0.0235(7) 0.0235(7) 0.0009(6) 0.0024(6) 0.0028(6)
C1 0.0444(14) 0.0470(14) 0.0361(12) -0.0098(10) -0.0003(10) 0.0026(11)
C2 0.0371(11) 0.0281(10) 0.0246(9) 0.0011(7) 0.0011(8) -0.0069(8)
C3 0.0351(11) 0.0335(11) 0.0281(10) 0.0004(8) -0.0073(8) -0.0071(9)
C4 0.0299(11) 0.0281(10) 0.0335(10) 0.0032(8) -0.0041(8) -0.0057(8)
C5 0.0317(12) 0.0425(13) 0.0431(13) -0.0015(10) -0.0072(10) -0.0014(9)
C6 0.0298(10) 0.0227(9) 0.0306(10) 0.0007(7) -0.0021(8) -0.0044(7)
C7 0.0224(9) 0.0246(9) 0.0280(9) 0.0018(7) 0.0020(7) -0.0010(7)
C8 0.0271(10) 0.0246(9) 0.0291(10) 0.0009(7) -0.0028(8) -0.0003(7)
C9 0.0299(11) 0.0280(10) 0.0393(11) 0.0019(8) -0.0016(9) -0.0084(8)
C10 0.0233(10) 0.0330(10) 0.0376(11) 0.0025(9) 0.0031(8) -0.0057(8)
C11 0.0204(9) 0.0280(9) 0.0304(10) 0.0037(8) 0.0028(7) -0.0018(7)
C12 0.0202(9) 0.0303(10) 0.0294(9) 0.0048(8) 0.0021(7) -0.0004(7)
C13 0.0212(10) 0.0419(12) 0.0390(11) 0.0016(9) 0.0076(8) -0.0036(8)
C14 0.0235(10) 0.0493(13) 0.0398(12) 0.0007(10) 0.0120(9) -0.0004(9)
C15 0.0252(10) 0.0402(12) 0.0324(10) -0.0027(9) 0.0081(8) 0.0035(8)
C16 0.0214(9) 0.0298(10) 0.0251(9) 0.0007(7) 0.0030(7) 0.0044(7)
C17 0.0214(9) 0.0288(9) 0.0247(9) -0.0002(7) 0.0023(7) 0.0039(7)
C18 0.0256(10) 0.0349(11) 0.0301(10) -0.0060(8) 0.0051(8) 0.0058(8)
C19 0.0302(11) 0.0300(10) 0.0328(10) -0.0087(8) 0.0022(8) 0.0041(8)
C20 0.0265(10) 0.0241(9) 0.0270(9) -0.0012(7) -0.0003(8) 0.0017(7)
C21 0.0214(9) 0.0241(9) 0.0251(9) 0.0003(7) 0.0020(7) 0.0018(7)
C22 0.0261(10) 0.0225(9) 0.0340(10) -0.0036(8) 0.0026(8) 0.0019(7)
C23 0.0294(11) 0.0281(10) 0.0416(12) -0.0047(9) -0.0025(9) 0.0014(8)
C24 0.0440(14) 0.0471(14) 0.0392(12) 0.0000(10) -0.0083(10) -0.0023(11)
C25 0.0326(12) 0.0337(11) 0.0495(14) -0.0082(10) -0.0070(10) -0.0017(9)
C26 0.0281(11) 0.0316(11) 0.0659(16) -0.0084(11) 0.0042(11) -0.0039(9)
C27 0.0402(15) 0.0529(17) 0.100(3) -0.0024(16) -0.0144(16) -0.0140(13)
C28 0.0368(13) 0.0324(11) 0.0517(14) -0.0003(10) 0.0147(11) -0.0015(9)
C29 0.0336(11) 0.0274(10) 0.0395(11) -0.0027(8) 0.0068(9) 0.0016(8)
C30 0.0528(16) 0.0501(15) 0.0363(12) 0.0063(11) 0.0053(11) -0.0076(12)
C31 0.0377(13) 0.0482(14) 0.0393(12) -0.0127(10) -0.0133(10) 0.0112(10)
C32 0.0328(11) 0.0243(9) 0.0287(10) -0.0002(8) -0.0035(8) -0.0025(8)
C33 0.0295(10) 0.0283(9) 0.0290(10) 0.0008(8) -0.0008(8) -0.0016(8)
C34 0.0444(18) 0.085(3) 0.096(3) 0.009(2) 0.0037(17) 0.0057(16)
C35 0.053(2) 0.107(3) 0.065(2) 0.015(2) 0.0130(16) 0.0165(19)
N36 0.069(2) 0.202(5) 0.101(3) 0.055(3) 0.020(2) 0.056(3)
C37 0.0475(17) 0.068(2) 0.075(2) -0.0015(16) -0.0099(15) -0.0014(14)
C38 0.0384(15) 0.0558(17) 0.0622(17) 0.0062(14) -0.0044(13) 0.0049(13)
N39 0.0604(18) 0.0724(19) 0.096(2) -0.0033(16) -0.0161(16) -0.0132(15)
C40 0.070(2) 0.061(2) 0.105(3) -0.008(2) 0.008(2) 0.0018(17)
C41 0.0509(18) 0.0584(19) 0.078(2) -0.0192(16) -0.0003(16) -0.0025(15)
N42 0.069(2) 0.079(2) 0.107(3) -0.0239(19) -0.0149(18) 0.0102(17)
P1A 0.0244(4) 0.0419(5) 0.0422(5) 0.0079(4) -0.0003(3) -0.0019(4)
F1A 0.0339(13) 0.095(2) 0.0871(19) 0.0267(16) 0.0057(13) -0.0054(14)
F2A 0.0342(11) 0.115(2) 0.0595(14) 0.0003(13) 0.0077(9) -0.0177(12)
F3A 0.0577(14) 0.140(3) 0.0462(12) -0.0081(14) -0.0039(10) -0.0131(15)
F4A 0.0534(13) 0.113(2) 0.0559(12) -0.0092(13) -0.0119(10) -0.0080(13)
F5A 0.0655(15) 0.0566(13) 0.137(2) 0.0243(14) -0.0142(16) 0.0167(11)
F6A 0.0817(17) 0.0482(13) 0.131(2) 0.0164(14) -0.0014(17) 0.0031(11)
P1B 0.042(3) 0.068(3) 0.059(2) -0.001(2) -0.003(2) -0.002(2)
F1B 0.025(4) 0.048(4) 0.050(4) 0.009(4) 0.001(4) -0.003(4)
F2B 0.042(5) 0.098(5) 0.068(5) 0.014(5) 0.000(4) -0.009(5)
F3B 0.061(5) 0.100(6) 0.074(5) 0.020(5) -0.010(4) 0.014(5)
F4B 0.060(4) 0.083(5) 0.073(5) 0.031(4) -0.006(4) -0.002(4)
F5B 0.066(5) 0.073(5) 0.085(5) -0.017(4) -0.001(4) -0.005(4)
F6B 0.074(5) 0.076(5) 0.087(5) -0.003(4) 0.015(5) -0.003(4)

loop_
_atom_type_symbol
_atom_type_description
_atom_type_number_in_cell
_atom_type_scat_dispersion_real
_atom_type_scat_dispersion_imag
_atom_type_scat_source
C C 312 0.0033 0.0016
; International Tables for Crystallography (1992).
Vol. C, Tables 4.2.6.8 and 6.1.1.4
;
H H 320 0.0000 0.0000
; International Tables for Crystallography (1992).
Vol. C, Tables 4.2.6.8 and 6.1.1.4
;
F F 48 0.0171 0.0103
; International Tables for Crystallography (1992).
Vol. C, Tables 4.2.6.8 and 6.1.1.4
;
N N 48 0.0061 0.0033
; International Tables for Crystallography (1992).
Vol. C, Tables 4.2.6.8 and 6.1.1.4
;
O O 16 0.0106 0.0060
; International Tables for Crystallography (1992).
Vol. C, Tables 4.2.6.8 and 6.1.1.4
;
P P 8 0.1023 0.0942
; International Tables for Crystallography (1992).
Vol. C, Tables 4.2.6.8 and 6.1.1.4
;
Ru Ru 4 -1.2594 0.8363
; International Tables for Crystallography (1992).
Vol. C, Tables 4.2.6.8 and 6.1.1.4
;

loop_
_geom_angle_atom_site_label_1
_geom_angle_atom_site_label_2
_geom_angle_atom_site_label_3
_geom_angle
_geom_angle_site_symmetry_1
_geom_angle_site_symmetry_3
N2 Ru N2 179.34(9) 2_656 .
N2 Ru N3 99.88(6) . 2_656
N2 Ru N3 79.63(6) . .
N3 Ru N3 86.50(9) 2_656 .
N2 Ru N1 101.39(6) . 2_656
N3 Ru N1 97.37(6) . 2_656
N2 Ru N1 79.10(6) . .
N3 Ru N1 158.73(6) . .
N1 Ru N1 86.60(9) 2_656 .
C2 O1 C1 116.79(18) . .
C26 O2 C27 116.7(2) . .
C7 N1 C11 119.19(17) . .
C7 N1 Ru 126.54(13) . .
C11 N1 Ru 113.84(13) . .
C12 N2 C16 122.37(17) . .
C12 N2 Ru 119.24(13) . .
C16 N2 Ru 118.38(13) . .
C21 N3 C17 119.06(16) . .
C21 N3 Ru 127.25(13) . .
C17 N3 Ru 113.43(12) . .
O1 C1 H11 109.5 . .
O1 C1 H12 109.5 . .
H11 C1 H12 109.5 . .
O1 C1 H13 109.5 . .
H11 C1 H13 109.5 . .
H12 C1 H13 109.5 . .
O1 C2 C33 124.4(2) . .
O1 C2 C3 115.82(19) . .
C33 C2 C3 119.81(19) . .
C2 C3 C4 121.13(19) . .
C2 C3 H3 119.4 . .
C4 C3 H3 119.4 . .
C3 C4 C6 119.4(2) . .
C3 C4 C5 118.02(19) . .
C6 C4 C5 122.6(2) . .
C4 C5 H51 109.5 . .
C4 C5 H52 109.5 . .
H51 C5 H52 109.5 . .
C4 C5 H53 109.5 . .
H51 C5 H53 109.5 . .
H52 C5 H53 109.5 . .
C32 C6 C4 119.30(19) . .
C32 C6 C8 120.42(18) . .
C4 C6 C8 120.28(19) . .
N1 C7 C8 123.64(18) . .
N1 C7 H7 118.2 . .
C8 C7 H7 118.2 . .
C7 C8 C9 116.67(19) . .
C7 C8 C6 120.09(18) . .
C9 C8 C6 123.23(18) . .
C10 C9 C8 120.51(19) . .
C10 C9 H9 119.7 . .
C8 C9 H9 119.7 . .
C9 C10 C11 119.93(19) . .
C9 C10 H10 120.0 . .
C11 C10 H10 120.0 . .
N1 C11 C10 120.04(19) . .
N1 C11 C12 114.82(17) . .
C10 C11 C12 125.15(18) . .
N2 C12 C13 119.92(19) . .
N2 C12 C11 112.46(17) . .
C13 C12 C11 127.61(19) . .
C14 C13 C12 118.4(2) . .
C14 C13 H131 120.8 . .
C12 C13 H131 120.8 . .
C13 C14 C15 121.01(19) . .
C13 C14 H14 119.5 . .
C15 C14 H14 119.5 . .
C16 C15 C14 118.8(2) . .
C16 C15 H15 120.6 . .
C14 C15 H15 120.6 . .
N2 C16 C15 119.54(19) . .
N2 C16 C17 112.93(16) . .
C15 C16 C17 127.51(19) . .
N3 C17 C18 120.09(18) . .
N3 C17 C16 114.98(17) . .
C18 C17 C16 124.92(18) . .
C17 C18 C19 120.03(18) . .
C17 C18 H18 120.0 . .
C19 C18 H18 120.0 . .
C18 C19 C20 120.25(19) . .
C18 C19 H19 119.9 . .
C20 C19 H19 119.9 . .
C19 C20 C21 117.02(18) . .
C19 C20 C22 122.10(18) . .
C21 C20 C22 120.88(17) . .
N3 C21 C20 123.46(17) . .
N3 C21 H21 118.3 . .
C20 C21 H21 118.3 . .
C23 C22 C29 119.6(2) . .
C23 C22 C20 119.88(19) . .
C29 C22 C20 120.48(19) . .
C25 C23 C22 119.9(2) . .
C25 C23 C24 117.4(2) . .
C22 C23 C24 122.7(2) . .
C23 C24 H241 109.5 . .
C23 C24 H242 109.5 . .
H241 C24 H242 109.5 . .
C23 C24 H243 109.5 . .
H241 C24 H243 109.5 . .
H242 C24 H243 109.5 . .
C26 C25 C23 120.3(2) . .
C26 C25 H25 119.8 . .
C23 C25 H25 119.8 . .
O2 C26 C25 124.2(2) . .
O2 C26 C28 115.7(2) . .
C25 C26 C28 120.1(2) . .
O2 C27 H271 109.5 . .
O2 C27 H272 109.5 . .
H271 C27 H272 109.5 . .
O2 C27 H273 109.5 . .
H271 C27 H273 109.5 . .
H272 C27 H273 109.5 . .
C26 C28 C29 120.8(2) . .
C26 C28 H28 119.6 . .
C29 C28 H28 119.6 . .
C28 C29 C22 119.1(2) . .
C28 C29 C30 118.7(2) . .
C22 C29 C30 122.2(2) . .
C29 C30 H301 109.5 . .
C29 C30 H302 109.5 . .
H301 C30 H302 109.5 . .
C29 C30 H303 109.5 . .
H301 C30 H303 109.5 . .
H302 C30 H303 109.5 . .
C32 C31 H311 109.5 . .
C32 C31 H312 109.5 . .
H311 C31 H312 109.5 . .
C32 C31 H313 109.5 . .
H311 C31 H313 109.5 . .
H312 C31 H313 109.5 . .
C33 C32 C6 119.92(19) . .
C33 C32 C31 116.88(19) . .
C6 C32 C31 123.19(19) . .
C2 C33 C32 120.4(2) . .
C2 C33 H33 119.8 . .
C32 C33 H33 119.8 . .
C35 C34 H341 109.5 . .
C35 C34 H342 109.5 . .
H341 C34 H342 109.5 . .
C35 C34 H343 109.5 . .
H341 C34 H343 109.5 . .
H342 C34 H343 109.5 . .
N36 C35 C34 179.6(5) . .
C38 C37 H371 109.5 . .
C38 C37 H372 109.5 . .
H371 C37 H372 109.5 . .
C38 C37 H373 109.5 . .
H371 C37 H373 109.5 . .
H372 C37 H373 109.5 . .
N39 C38 C37 179.3(4) . .
C41 C40 H401 109.5 . .
C41 C40 H402 109.5 . .
H401 C40 H402 109.5 . .
C41 C40 H403 109.5 . .
H401 C40 H403 109.5 . .
H402 C40 H403 109.5 . .
N42 C41 C40 179.2(5) . .
F3A P1A F6A 90.18(4) . .
F3A P1A F2A 90.09(4) . .
F6A P1A F2A 90.14(4) . .
F3A P1A F1A 90.16(4) . .
F6A P1A F1A 89.98(4) . .
F2A P1A F1A 179.72(6) . .
F3A P1A F5A 90.09(4) . .
F6A P1A F5A 179.70(6) . .
F2A P1A F5A 89.99(4) . .
F1A P1A F5A 89.89(4) . .
F3A P1A F4A 179.90(6) . .
F6A P1A F4A 89.91(4) . .
F2A P1A F4A 89.86(4) . .
F1A P1A F4A 89.89(4) . .
F5A P1A F4A 89.82(4) . .
F6B P1B F2B 90.02(4) . .
F6B P1B F3B 90.02(4) . .
F2B P1B F3B 90.01(4) . .
F6B P1B F4B 90.01(4) . .
F2B P1B F4B 90.00(4) . .
F3B P1B F4B 179.98(8) . .
F6B P1B F1B 90.01(4) . .
F2B P1B F1B 179.97(8) . .
F3B P1B F1B 90.00(4) . .
F4B P1B F1B 89.99(4) . .
F6B P1B F5B 179.99(8) . .
F2B P1B F5B 89.99(4) . .
F3B P1B F5B 89.99(4) . .
F4B P1B F5B 89.99(4) . .
F1B P1B F5B 89.98(4) . .

loop_
_geom_bond_atom_site_label_1
_geom_bond_atom_site_label_2
_geom_bond_distance
Ru N2 1.9724(15)
Ru N3 2.0596(16)
Ru N1 2.0599(16)
O1 C2 1.372(3)
O1 C1 1.420(3)
O2 C26 1.369(3)
O2 C27 1.442(4)
N1 C7 1.342(2)
N1 C11 1.371(2)
N2 C12 1.350(2)
N2 C16 1.359(2)
N3 C21 1.344(2)
N3 C17 1.375(2)
C1 H11 0.9800
C1 H12 0.9800
C1 H13 0.9800
C2 C33 1.384(3)
C2 C3 1.385(3)
C3 C4 1.386(3)
C3 H3 0.9500
C4 C6 1.412(3)
C4 C5 1.511(3)
C5 H51 0.9800
C5 H52 0.9800
C5 H53 0.9800
C6 C32 1.403(3)
C6 C8 1.491(3)
C7 C8 1.393(3)
C7 H7 0.9500
C8 C9 1.395(3)
C9 C10 1.381(3)
C9 H9 0.9500
C10 C11 1.390(3)
C10 H10 0.9500
C11 C12 1.475(3)
C12 C13 1.391(3)
C13 C14 1.389(3)
C13 H131 0.9500
C14 C15 1.390(3)
C14 H14 0.9500
C15 C16 1.385(3)
C15 H15 0.9500
C16 C17 1.471(3)
C17 C18 1.384(3)
C18 C19 1.387(3)
C18 H18 0.9500
C19 C20 1.391(3)
C19 H19 0.9500
C20 C21 1.392(3)
C20 C22 1.496(3)
C21 H21 0.9500
C22 C23 1.402(3)
C22 C29 1.412(3)
C23 C25 1.396(3)
C23 C24 1.509(3)
C24 H241 0.9800
C24 H242 0.9800
C24 H243 0.9800
C25 C26 1.378(4)
C25 H25 0.9500
C26 C28 1.389(4)
C27 H271 0.9800
C27 H272 0.9800
C27 H273 0.9800
C28 C29 1.391(3)
C28 H28 0.9500
C29 C30 1.505(3)
C30 H301 0.9800
C30 H302 0.9800
C30 H303 0.9800
C31 C32 1.510(3)
C31 H311 0.9800
C31 H312 0.9800
C31 H313 0.9800
C32 C33 1.394(3)
C33 H33 0.9500
C34 C35 1.434(5)
C34 H341 0.9800
C34 H342 0.9800
C34 H343 0.9800
C35 N36 1.120(4)
C37 C38 1.446(4)
C37 H371 0.9800
C37 H372 0.9800
C37 H373 0.9800
C38 N39 1.124(4)
C40 C41 1.442(5)
C40 H401 0.9800
C40 H402 0.9800
C40 H403 0.9800
C41 N42 1.132(4)
P1A F3A 1.5802(10)
P1A F6A 1.5811(10)
P1A F2A 1.5823(10)
P1A F1A 1.5835(10)
P1A F5A 1.5838(10)
P1A F4A 1.5852(10)
P1B F6B 1.5824(10)
P1B F2B 1.5826(10)
P1B F3B 1.5826(10)
P1B F4B 1.5827(10)
P1B F1B 1.5829(10)
P1B F5B 1.5829(10)

loop_
_geom_torsion_atom_site_label_1
_geom_torsion_atom_site_label_2
_geom_torsion_atom_site_label_3
_geom_torsion_atom_site_label_4
_geom_torsion
_geom_torsion_site_symmetry_1
N2 Ru N1 C7 -1.69(17) 2_656
N2 Ru N1 C7 178.77(17) .
N3 Ru N1 C7 -82.53(16) 2_656
N3 Ru N1 C7 178.11(16) .
N1 Ru N1 C7 76.47(15) 2_656
N2 Ru N1 C11 -174.01(13) 2_656
N2 Ru N1 C11 6.44(13) .
N3 Ru N1 C11 105.14(13) 2_656
N3 Ru N1 C11 5.8(3) .
N1 Ru N1 C11 -95.85(14) 2_656
N3 Ru N2 C12 -99.45(14) 2_656
N3 Ru N2 C12 175.99(15) .
N1 Ru N2 C12 80.47(15) 2_656
N1 Ru N2 C12 -3.77(14) .
N3 Ru N2 C16 79.28(14) 2_656
N3 Ru N2 C16 -5.27(14) .
N1 Ru N2 C16 -100.79(14) 2_656
N1 Ru N2 C16 174.97(15) .
N2 Ru N3 C21 1.79(16) 2_656
N2 Ru N3 C21 -178.66(16) .
N3 Ru N3 C21 80.62(15) 2_656
N1 Ru N3 C21 -78.37(16) 2_656
N1 Ru N3 C21 -178.01(16) .
N2 Ru N3 C17 -172.26(13) 2_656
N2 Ru N3 C17 7.29(13) .
N3 Ru N3 C17 -93.43(13) 2_656
N1 Ru N3 C17 107.58(13) 2_656
N1 Ru N3 C17 7.9(2) .
C1 O1 C2 C33 1.5(3) .
C1 O1 C2 C3 -178.9(2) .
O1 C2 C3 C4 -178.13(19) .
C33 C2 C3 C4 1.5(3) .
C2 C3 C4 C6 0.4(3) .
C2 C3 C4 C5 -177.2(2) .
C3 C4 C6 C32 -2.3(3) .
C5 C4 C6 C32 175.2(2) .
C3 C4 C6 C8 178.69(19) .
C5 C4 C6 C8 -3.9(3) .
C11 N1 C7 C8 1.5(3) .
Ru N1 C7 C8 -170.42(14) .
N1 C7 C8 C9 -0.6(3) .
N1 C7 C8 C6 178.79(18) .
C32 C6 C8 C7 -54.9(3) .
C4 C6 C8 C7 124.1(2) .
C32 C6 C8 C9 124.5(2) .
C4 C6 C8 C9 -56.5(3) .
C7 C8 C9 C10 -0.6(3) .
C6 C8 C9 C10 180.0(2) .
C8 C9 C10 C11 1.0(3) .
C7 N1 C11 C10 -1.1(3) .
Ru N1 C11 C10 171.80(15) .
C7 N1 C11 C12 178.98(17) .
Ru N1 C11 C12 -8.1(2) .
C9 C10 C11 N1 -0.1(3) .
C9 C10 C11 C12 179.8(2) .
C16 N2 C12 C13 1.3(3) .
Ru N2 C12 C13 -179.98(15) .
C16 N2 C12 C11 -178.15(17) .
Ru N2 C12 C11 0.5(2) .
N1 C11 C12 N2 5.1(2) .
C10 C11 C12 N2 -174.76(19) .
N1 C11 C12 C13 -174.3(2) .
C10 C11 C12 C13 5.8(3) .
N2 C12 C13 C14 -1.0(3) .
C11 C12 C13 C14 178.4(2) .
C12 C13 C14 C15 -0.4(3) .
C13 C14 C15 C16 1.6(3) .
C12 N2 C16 C15 -0.1(3) .
Ru N2 C16 C15 -178.82(15) .
C12 N2 C16 C17 -178.96(17) .
Ru N2 C16 C17 2.3(2) .
C14 C15 C16 N2 -1.3(3) .
C14 C15 C16 C17 177.3(2) .
C21 N3 C17 C18 -3.2(3) .
Ru N3 C17 C18 171.36(15) .
C21 N3 C17 C16 177.20(16) .
Ru N3 C17 C16 -8.2(2) .
N2 C16 C17 N3 4.1(2) .
C15 C16 C17 N3 -174.63(19) .
N2 C16 C17 C18 -175.46(19) .
C15 C16 C17 C18 5.8(3) .
N3 C17 C18 C19 1.5(3) .
C16 C17 C18 C19 -178.96(19) .
C17 C18 C19 C20 1.0(3) .
C18 C19 C20 C21 -1.6(3) .
C18 C19 C20 C22 179.00(19) .
C17 N3 C21 C20 2.6(3) .
Ru N3 C21 C20 -171.17(14) .
C19 C20 C21 N3 -0.2(3) .
C22 C20 C21 N3 179.24(18) .
C19 C20 C22 C23 -56.1(3) .
C21 C20 C22 C23 124.5(2) .
C19 C20 C22 C29 122.0(2) .
C21 C20 C22 C29 -57.4(3) .
C29 C22 C23 C25 -1.9(3) .
C20 C22 C23 C25 176.21(19) .
C29 C22 C23 C24 176.5(2) .
C20 C22 C23 C24 -5.4(3) .
C22 C23 C25 C26 0.2(3) .
C24 C23 C25 C26 -178.3(2) .
C27 O2 C26 C25 8.0(4) .
C27 O2 C26 C28 -170.9(2) .
C23 C25 C26 O2 -176.7(2) .
C23 C25 C26 C28 2.1(4) .
O2 C26 C28 C29 176.1(2) .
C25 C26 C28 C29 -2.8(4) .
C26 C28 C29 C22 1.0(3) .
C26 C28 C29 C30 -176.6(2) .
C23 C22 C29 C28 1.3(3) .
C20 C22 C29 C28 -176.84(19) .
C23 C22 C29 C30 178.9(2) .
C20 C22 C29 C30 0.7(3) .
C4 C6 C32 C33 2.3(3) .
C8 C6 C32 C33 -178.67(18) .
C4 C6 C32 C31 -179.3(2) .
C8 C6 C32 C31 -0.3(3) .
O1 C2 C33 C32 178.12(19) .
C3 C2 C33 C32 -1.5(3) .
C6 C32 C33 C2 -0.4(3) .
C31 C32 C33 C2 -178.9(2) .
